data_7208419
loop_
_publ_author_name
'Yu, Zhipeng'
'Duan, Yaya'
'Cheng, Longhuai'
'Han, Zhili'
'Zheng, Zheng'
'Zhou, Hongping'
'Wu, Jieying'
'Tian, Yupeng'

_publ_section_title
;
 Aggregation induced emission in the rotatable molecules: the essential
 role of molecular interaction
;
_journal_issue 33
_journal_name_full 'Journal of Materials Chemistry'
_journal_page_first 16927
_journal_paper_doi 10.1039/c2jm32405a
_journal_volume 22
_journal_year 2012
_chemical_formula_sum 'C33 H45 N6'
_chemical_formula_weight 525.75
_chemical_name_systematic
;
?
;
_space_group_IT_number 14
_symmetry_cell_setting monoclinic
_symmetry_space_group_name_Hall '-P 2yn'
_symmetry_space_group_name_H-M 'P 1 21/n 1'
_atom_sites_solution_hydrogens geom
_atom_sites_solution_primary direct
_atom_sites_solution_secondary difmap
_audit_creation_method SHELXL-97
_cell_angle_alpha 90.000(5)
_cell_angle_beta 102.714(5)
_cell_angle_gamma 90.000(5)
_cell_formula_units_Z 4
_cell_length_a 20.005(5)
_cell_length_b 7.828(5)
_cell_length_c 20.366(5)
_cell_measurement_reflns_used 4802
_cell_measurement_temperature 298(2)
_cell_measurement_theta_max 24.63
_cell_measurement_theta_min 2.58
_cell_volume 3111(2)
_computing_cell_refinement 'Bruker SMART'
_computing_data_collection 'Bruker SMART'
_computing_molecular_graphics 'Bruker SHELXTL'
_computing_publication_material 'Bruker SHELXTL'
_computing_structure_refinement 'SHELXL-97 (Sheldrick, 1997)'
_computing_structure_solution 'SHELXS-97 (Sheldrick, 1990)'
_diffrn_ambient_temperature 298(2)
_diffrn_measured_fraction_theta_full 0.999
_diffrn_measured_fraction_theta_max 0.999
_diffrn_measurement_device_type 'CCD area detector'
_diffrn_measurement_method 'phi and omega scans'
_diffrn_radiation_monochromator graphite
_diffrn_radiation_source 'fine-focus sealed tube'
_diffrn_radiation_type MoK\a
_diffrn_radiation_wavelength 0.71069
_diffrn_reflns_av_R_equivalents 0.0236
_diffrn_reflns_av_sigmaI/netI 0.0220
_diffrn_reflns_limit_h_max 23
_diffrn_reflns_limit_h_min -23
_diffrn_reflns_limit_k_max 9
_diffrn_reflns_limit_k_min -8
_diffrn_reflns_limit_l_max 24
_diffrn_reflns_limit_l_min -23
_diffrn_reflns_number 21359
_diffrn_reflns_theta_full 25.00
_diffrn_reflns_theta_max 25.00
_diffrn_reflns_theta_min 1.29
_exptl_absorpt_coefficient_mu 0.068
_exptl_absorpt_correction_T_max 0.9866
_exptl_absorpt_correction_T_min 0.9800
_exptl_absorpt_correction_type multi-scan
_exptl_absorpt_process_details sadabs
_exptl_crystal_density_diffrn 1.122
_exptl_crystal_density_method 'not measured'
_exptl_crystal_F_000 1140
_exptl_crystal_size_max 0.30
_exptl_crystal_size_mid 0.20
_exptl_crystal_size_min 0.20
_refine_diff_density_max 0.487
_refine_diff_density_min -0.200
_refine_diff_density_rms 0.031
_refine_ls_extinction_coef 0.0023(5)
_refine_ls_extinction_expression Fc^*^=kFc[1+0.001xFc^2^\l^3^/sin(2\q)]^-1/4^
_refine_ls_extinction_method SHELXL
_refine_ls_goodness_of_fit_ref 0.862
_refine_ls_hydrogen_treatment constr
_refine_ls_matrix_type full
_refine_ls_number_parameters 379
_refine_ls_number_reflns 5487
_refine_ls_number_restraints 6
_refine_ls_restrained_S_all 0.862
_refine_ls_R_factor_all 0.0838
_refine_ls_R_factor_gt 0.0533
_refine_ls_shift/su_max 0.000
_refine_ls_shift/su_mean 0.000
_refine_ls_structure_factor_coef Fsqd
_refine_ls_weighting_details 'calc w=1/[\s^2^(Fo^2^)+(0.0780P)^2^+2.0204P] where P=(Fo^2^+2Fc^2^)/3'
_refine_ls_weighting_scheme calc
_refine_ls_wR_factor_gt 0.1378
_refine_ls_wR_factor_ref 0.1728
_reflns_number_gt 3584
_reflns_number_total 5487
_reflns_threshold_expression >2sigma(I)
_cod_data_source_file c2jm32405a.txt
_cod_data_source_block cc
_cod_depositor_comments
;
The following automatic conversions were performed:

'_symmetry_cell_setting' value 'Monoclinic' changed to 'monoclinic'
according to /home/saulius/struct/CIF-dictionaries/cif_core.dic
dictionary named 'cif_core.dic' version 2.4.1 from 2010-06-29.

Automatic conversion script
Id: cif_fix_values 1891 2012-01-12 08:04:46Z andrius 
;
_cod_original_sg_symbol_H-M 'P2(1)/n '
_cod_database_code 7208419

loop_
_symmetry_equiv_pos_as_xyz
'x, y, z'
'-x+1/2, y+1/2, -z+1/2'
'-x, -y, -z'
'x-1/2, -y-1/2, z-1/2'

loop_
_atom_site_label
_atom_site_type_symbol
_atom_site_fract_x
_atom_site_fract_y
_atom_site_fract_z
_atom_site_U_iso_or_equiv
_atom_site_adp_type
_atom_site_occupancy
_atom_site_symmetry_multiplicity
_atom_site_calc_flag
_atom_site_refinement_flags
_atom_site_disorder_assembly
_atom_site_disorder_group
N5 N 0.64643(8) 0.5464(2) 0.01249(8) 0.0541(5) Uani 1 1 d . . .
C27 C 0.71276(9) 0.5514(2) 0.00429(9) 0.0455(5) Uani 1 1 d . . .
N6 N 0.96929(8) 0.4845(2) 0.01054(9) 0.0562(5) Uani 1 1 d . . .
C24 C 0.84952(9) 0.5578(3) -0.01378(10) 0.0492(5) Uani 1 1 d . . .
C26 C 0.76480(9) 0.4509(3) 0.04443(10) 0.0494(5) Uani 1 1 d . . .
H26 H 0.7543 0.3813 0.0778 0.059 Uiso 1 1 calc R . .
N3 N 0.51430(9) 1.0095(2) 0.15622(10) 0.0642(5) Uani 1 1 d . . .
C5 C 0.83645(11) 1.0443(3) 0.16120(12) 0.0608(6) Uani 1 1 d . A .
C28 C 0.73174(10) 0.6552(3) -0.04459(10) 0.0531(5) Uani 1 1 d . . .
H28 H 0.6990 0.7235 -0.0719 0.064 Uiso 1 1 calc R . .
C25 C 0.83079(10) 0.4546(3) 0.03499(10) 0.0503(5) Uani 1 1 d . . .
H25 H 0.8639 0.3863 0.0619 0.060 Uiso 1 1 calc R . .
C29 C 0.79822(10) 0.6574(3) -0.05275(10) 0.0540(5) Uani 1 1 d . . .
H29 H 0.8092 0.7282 -0.0855 0.065 Uiso 1 1 calc R . .
C23 C 0.91885(10) 0.5659(3) -0.02486(11) 0.0534(5) Uani 1 1 d . . .
H23 H 0.9268 0.6342 -0.0597 0.064 Uiso 1 1 calc R . .
C8 C 0.69632(10) 1.0579(3) 0.16755(11) 0.0539(5) Uani 1 1 d . . .
C16 C 0.25983(10) 0.9431(3) 0.15192(11) 0.0561(5) Uani 1 1 d . . .
N4 N 0.19440(9) 0.9437(3) 0.16294(10) 0.0754(6) Uani 1 1 d . . .
C13 C 0.39473(10) 0.9410(3) 0.12984(11) 0.0539(5) Uani 1 1 d . . .
C6 C 0.81313(11) 1.1564(3) 0.20485(11) 0.0614(6) Uani 1 1 d . . .
H6 H 0.8441 1.2293 0.2320 0.074 Uiso 1 1 calc R . .
N2 N 0.57667(9) 0.9824(2) 0.13638(10) 0.0655(5) Uani 1 1 d . . .
C9 C 0.71896(11) 0.9509(3) 0.12239(12) 0.0612(6) Uani 1 1 d . A .
H9 H 0.6873 0.8832 0.0935 0.073 Uiso 1 1 calc R . .
N1 N 0.90439(10) 1.0343(3) 0.15910(13) 0.0896(7) Uani 1 1 d . . .
C18 C 0.37897(11) 1.0283(3) 0.18397(11) 0.0592(6) Uani 1 1 d . . .
H18 H 0.4135 1.0871 0.2134 0.071 Uiso 1 1 calc R . .
C7 C 0.74542(11) 1.1608(3) 0.20842(11) 0.0605(6) Uani 1 1 d . . .
H7 H 0.7319 1.2344 0.2389 0.073 Uiso 1 1 calc R . .
C30 C 0.62512(10) 0.4340(3) 0.06105(10) 0.0545(5) Uani 1 1 d . . .
H30A H 0.6521 0.3299 0.0652 0.065 Uiso 1 1 calc R . .
H30B H 0.5774 0.4030 0.0444 0.065 Uiso 1 1 calc R . .
C11 C 0.62595(11) 1.0638(3) 0.17448(12) 0.0590(6) Uani 1 1 d . . .
H11 H 0.6158 1.1309 0.2087 0.071 Uiso 1 1 calc R . .
C12 C 0.46376(11) 0.9354(3) 0.11791(12) 0.0607(6) Uani 1 1 d . . .
H12 H 0.4713 0.8754 0.0808 0.073 Uiso 1 1 calc R . .
C32 C 0.59369(10) 0.6574(3) -0.02630(11) 0.0595(6) Uani 1 1 d . . .
H32A H 0.6143 0.7658 -0.0337 0.071 Uiso 1 1 calc R . .
H32B H 0.5595 0.6796 -0.0002 0.071 Uiso 1 1 calc R . .
C17 C 0.31354(11) 1.0298(3) 0.19506(11) 0.0596(6) Uani 1 1 d . . .
H17 H 0.3048 1.0893 0.2318 0.072 Uiso 1 1 calc R . .
C14 C 0.34130(11) 0.8563(3) 0.08741(11) 0.0612(6) Uani 1 1 d . . .
H14 H 0.3502 0.7976 0.0506 0.073 Uiso 1 1 calc R . .
C15 C 0.27566(11) 0.8556(3) 0.09768(11) 0.0602(6) Uani 1 1 d . . .
H15 H 0.2415 0.7961 0.0682 0.072 Uiso 1 1 calc R . .
C10 C 0.78664(11) 0.9424(3) 0.11928(12) 0.0656(6) Uani 1 1 d . . .
H10 H 0.7999 0.8679 0.0889 0.079 Uiso 1 1 calc R A .
C31 C 0.63327(13) 0.5145(3) 0.12965(12) 0.0705(7) Uani 1 1 d . . .
H31A H 0.6810 0.5346 0.1484 0.106 Uiso 1 1 calc R . .
H31B H 0.6151 0.4391 0.1586 0.106 Uiso 1 1 calc R . .
H31C H 0.6089 0.6209 0.1256 0.106 Uiso 1 1 calc R . .
C21 C 0.14041(12) 0.8373(3) 0.12305(13) 0.0731(7) Uani 1 1 d . . .
H21A H 0.1070 0.8122 0.1497 0.088 Uiso 1 1 calc R . .
H21B H 0.1604 0.7297 0.1134 0.088 Uiso 1 1 calc R . .
C33 C 0.55888(12) 0.5829(4) -0.09337(12) 0.0744(7) Uani 1 1 d . . .
H33A H 0.5924 0.5608 -0.1196 0.112 Uiso 1 1 calc R . .
H33B H 0.5255 0.6625 -0.1169 0.112 Uiso 1 1 calc R . .
H33C H 0.5365 0.4781 -0.0864 0.112 Uiso 1 1 calc R . .
C3 C 0.93058(13) 0.9028(4) 0.12091(14) 0.0814(8) Uani 1 1 d . A .
H3A H 0.9732 0.9425 0.1110 0.098 Uiso 1 1 calc R . .
H3B H 0.8981 0.8865 0.0784 0.098 Uiso 1 1 calc R . .
C22 C 0.10416(13) 0.9166(4) 0.05787(15) 0.0860(8) Uani 1 1 d . . .
H22A H 0.0828 1.0212 0.0669 0.129 Uiso 1 1 calc R . .
H22B H 0.0699 0.8393 0.0344 0.129 Uiso 1 1 calc R . .
H22C H 0.1367 0.9402 0.0307 0.129 Uiso 1 1 calc R . .
C4 C 0.94308(17) 0.7337(4) 0.15637(16) 0.1029(10) Uani 1 1 d . . .
H4A H 0.9736 0.7491 0.1994 0.154 Uiso 1 1 calc R A .
H4B H 0.9632 0.6560 0.1298 0.154 Uiso 1 1 calc R . .
H4C H 0.9004 0.6879 0.1626 0.154 Uiso 1 1 calc R . .
C50 C 0.9580(2) 1.1164(7) 0.2131(3) 0.0725(16) Uani 0.660(13) 1 d P A 1
H50A H 0.9981 1.0435 0.2241 0.087 Uiso 0.660(13) 1 calc PR A 1
H50B H 0.9403 1.1310 0.2535 0.087 Uiso 0.660(13) 1 calc PR A 1
C51 C 0.9773(3) 1.2860(9) 0.1895(3) 0.097(2) Uani 0.660(13) 1 d P A 1
H51A H 0.9914 1.2722 0.1477 0.146 Uiso 0.660(13) 1 calc PR A 1
H51B H 1.0144 1.3335 0.2226 0.146 Uiso 0.660(13) 1 calc PR A 1
H51C H 0.9386 1.3615 0.1830 0.146 Uiso 0.660(13) 1 calc PR A 1
C51' C 0.9902(8) 1.1267(14) 0.2436(7) 0.095(4) Uani 0.340(13) 1 d PU A 2
H51D H 0.9590 1.0983 0.2716 0.142 Uiso 0.340(13) 1 calc PR A 2
H51E H 1.0215 1.2132 0.2653 0.142 Uiso 0.340(13) 1 calc PR A 2
H51F H 1.0155 1.0266 0.2365 0.142 Uiso 0.340(13) 1 calc PR A 2
C50' C 0.9512(6) 1.1913(19) 0.1780(6) 0.083(4) Uani 0.340(13) 1 d P A 2
H50C H 0.9803 1.2109 0.1464 0.100 Uiso 0.340(13) 1 calc PR A 2
H50D H 0.9256 1.2941 0.1827 0.100 Uiso 0.340(13) 1 calc PR A 2
C20 C 0.1755(2) 1.0080(4) 0.27339(18) 0.1181(12) Uani 1 1 d . . .
H20A H 0.1478 0.9068 0.2698 0.177 Uiso 1 1 calc R . .
H20B H 0.1585 1.0911 0.3004 0.177 Uiso 1 1 calc R . .
H20C H 0.2221 0.9801 0.2941 0.177 Uiso 1 1 calc R . .
C2 C 0.17238(14) 1.0773(4) 0.20716(14) 0.0842(8) Uani 1 1 d . . .
H2C H 0.2022 1.1760 0.2104 0.101 Uiso 1 1 calc R . .
H2D H 0.1260 1.1139 0.1875 0.101 Uiso 1 1 calc R . .

loop_
_atom_site_aniso_label
_atom_site_aniso_U_11
_atom_site_aniso_U_22
_atom_site_aniso_U_33
_atom_site_aniso_U_23
_atom_site_aniso_U_13
_atom_site_aniso_U_12
N5 0.0390(9) 0.0671(12) 0.0584(10) 0.0097(9) 0.0155(8) 0.0042(8)
C27 0.0377(10) 0.0496(11) 0.0495(11) -0.0026(9) 0.0102(8) 0.0000(8)
N6 0.0363(9) 0.0659(11) 0.0685(11) -0.0046(9) 0.0165(8) -0.0044(8)
C24 0.0379(10) 0.0551(12) 0.0548(12) -0.0046(10) 0.0105(9) -0.0043(9)
C26 0.0431(11) 0.0569(12) 0.0486(11) 0.0051(10) 0.0115(9) 0.0009(9)
N3 0.0489(11) 0.0635(12) 0.0823(13) 0.0020(10) 0.0189(10) 0.0037(9)
C5 0.0492(12) 0.0651(14) 0.0674(14) -0.0041(12) 0.0111(10) -0.0061(11)
C28 0.0423(11) 0.0584(13) 0.0574(12) 0.0108(10) 0.0087(9) 0.0029(9)
C25 0.0397(10) 0.0568(12) 0.0529(12) 0.0022(10) 0.0068(9) 0.0027(9)
C29 0.0461(11) 0.0600(13) 0.0574(12) 0.0084(10) 0.0147(9) -0.0049(10)
C23 0.0429(11) 0.0582(13) 0.0605(13) -0.0043(10) 0.0144(10) -0.0051(10)
C8 0.0491(12) 0.0529(12) 0.0585(13) 0.0087(10) 0.0091(10) 0.0026(10)
C16 0.0491(12) 0.0603(13) 0.0593(13) -0.0070(11) 0.0131(10) 0.0010(10)
N4 0.0534(11) 0.0967(16) 0.0811(14) -0.0339(12) 0.0255(10) -0.0091(11)
C13 0.0485(11) 0.0502(12) 0.0635(13) -0.0008(10) 0.0131(10) 0.0050(9)
C6 0.0539(13) 0.0645(14) 0.0614(13) -0.0047(11) 0.0027(10) -0.0071(11)
N2 0.0478(10) 0.0649(12) 0.0863(14) 0.0002(11) 0.0199(10) 0.0047(9)
C9 0.0510(12) 0.0613(14) 0.0693(14) -0.0071(12) 0.0090(10) -0.0077(10)
N1 0.0493(11) 0.1001(18) 0.1210(19) -0.0392(15) 0.0222(12) -0.0182(11)
C18 0.0497(12) 0.0592(14) 0.0651(14) -0.0071(11) 0.0045(10) -0.0018(10)
C7 0.0600(14) 0.0637(14) 0.0567(13) -0.0029(11) 0.0108(10) 0.0041(11)
C30 0.0434(11) 0.0605(13) 0.0629(13) 0.0019(11) 0.0192(9) -0.0020(10)
C11 0.0550(13) 0.0573(13) 0.0652(14) 0.0070(11) 0.0145(11) 0.0058(11)
C12 0.0547(13) 0.0516(13) 0.0785(15) -0.0032(11) 0.0202(11) 0.0051(10)
C32 0.0419(11) 0.0656(14) 0.0736(15) 0.0068(12) 0.0183(10) 0.0087(10)
C17 0.0575(13) 0.0639(14) 0.0580(13) -0.0125(11) 0.0138(10) 0.0003(11)
C14 0.0582(13) 0.0632(14) 0.0646(14) -0.0134(12) 0.0184(11) 0.0030(11)
C15 0.0503(12) 0.0662(14) 0.0633(13) -0.0185(12) 0.0105(10) -0.0022(10)
C10 0.0540(13) 0.0671(15) 0.0768(16) -0.0162(12) 0.0166(11) -0.0077(11)
C31 0.0800(16) 0.0727(16) 0.0648(15) -0.0013(13) 0.0288(12) 0.0050(13)
C21 0.0577(14) 0.0807(17) 0.0848(17) -0.0151(14) 0.0241(13) -0.0114(13)
C33 0.0537(13) 0.0848(18) 0.0796(17) 0.0077(14) 0.0036(12) 0.0043(12)
C3 0.0549(14) 0.111(2) 0.0833(18) -0.0152(17) 0.0256(13) -0.0094(15)
C22 0.0679(16) 0.0843(19) 0.101(2) -0.0106(16) 0.0084(15) -0.0068(14)
C4 0.106(2) 0.108(3) 0.095(2) -0.012(2) 0.0219(18) 0.008(2)
C50 0.044(3) 0.101(4) 0.067(3) -0.001(3) 0.001(2) -0.007(2)
C51 0.093(4) 0.098(4) 0.095(4) -0.005(3) 0.008(3) -0.044(3)
C51' 0.094(4) 0.095(4) 0.095(4) -0.0007(10) 0.0208(14) 0.0003(10)
C50' 0.069(7) 0.102(11) 0.076(7) 0.021(6) 0.012(5) 0.002(7)
C20 0.148(3) 0.101(2) 0.118(3) 0.013(2) 0.056(2) -0.014(2)
C2 0.0650(15) 0.101(2) 0.0897(19) 0.0043(17) 0.0244(14) -0.0093(15)

loop_
_atom_type_symbol
_atom_type_description
_atom_type_scat_dispersion_real
_atom_type_scat_dispersion_imag
_atom_type_scat_source
C C 0.0033 0.0016 'International Tables Vol C Tables 4.2.6.8 and 6.1.1.4'
H H 0.0000 0.0000 'International Tables Vol C Tables 4.2.6.8 and 6.1.1.4'
N N 0.0061 0.0033 'International Tables Vol C Tables 4.2.6.8 and 6.1.1.4'

loop_
_geom_angle_atom_site_label_1
_geom_angle_atom_site_label_2
_geom_angle_atom_site_label_3
_geom_angle
_geom_angle_site_symmetry_3
C27 N5 C32 121.35(17) .
C27 N5 C30 122.33(16) .
C32 N5 C30 116.31(16) .
N5 C27 C28 121.53(17) .
N5 C27 C26 121.48(18) .
C28 C27 C26 116.98(17) .
C23 N6 N6 112.1(2) 3_765
C29 C24 C25 116.83(17) .
C29 C24 C23 119.76(19) .
C25 C24 C23 123.40(19) .
C25 C26 C27 121.00(18) .
C25 C26 H26 119.5 .
C27 C26 H26 119.5 .
C12 N3 N2 113.0(2) .
N1 C5 C6 121.8(2) .
N1 C5 C10 121.5(2) .
C6 C5 C10 116.7(2) .
C29 C28 C27 120.90(19) .
C29 C28 H28 119.5 .
C27 C28 H28 119.5 .
C26 C25 C24 121.91(19) .
C26 C25 H25 119.0 .
C24 C25 H25 119.0 .
C28 C29 C24 122.37(19) .
C28 C29 H29 118.8 .
C24 C29 H29 118.8 .
N6 C23 C24 123.6(2) .
N6 C23 H23 118.2 .
C24 C23 H23 118.2 .
C9 C8 C7 116.94(19) .
C9 C8 C11 123.3(2) .
C7 C8 C11 119.7(2) .
N4 C16 C15 121.39(19) .
N4 C16 C17 121.39(19) .
C15 C16 C17 117.21(19) .
C16 N4 C21 121.40(19) .
C16 N4 C2 120.86(19) .
C21 N4 C2 116.76(19) .
C14 C13 C18 116.79(19) .
C14 C13 C12 120.8(2) .
C18 C13 C12 122.4(2) .
C7 C6 C5 121.3(2) .
C7 C6 H6 119.3 .
C5 C6 H6 119.3 .
C11 N2 N3 111.3(2) .
C10 C9 C8 121.9(2) .
C10 C9 H9 119.1 .
C8 C9 H9 119.1 .
C5 N1 C3 122.2(2) .
C5 N1 C50 120.3(2) .
C3 N1 C50 114.3(2) .
C5 N1 C50' 119.9(4) .
C3 N1 C50' 115.3(4) .
C50 N1 C50' 34.8(4) .
C17 C18 C13 121.6(2) .
C17 C18 H18 119.2 .
C13 C18 H18 119.2 .
C6 C7 C8 121.8(2) .
C6 C7 H7 119.1 .
C8 C7 H7 119.1 .
N5 C30 C31 112.86(19) .
N5 C30 H30A 109.0 .
C31 C30 H30A 109.0 .
N5 C30 H30B 109.0 .
C31 C30 H30B 109.0 .
H30A C30 H30B 107.8 .
N2 C11 C8 124.1(2) .
N2 C11 H11 118.0 .
C8 C11 H11 118.0 .
N3 C12 C13 122.7(2) .
N3 C12 H12 118.7 .
C13 C12 H12 118.7 .
N5 C32 C33 113.30(19) .
N5 C32 H32A 108.9 .
C33 C32 H32A 108.9 .
N5 C32 H32B 108.9 .
C33 C32 H32B 108.9 .
H32A C32 H32B 107.7 .
C18 C17 C16 121.2(2) .
C18 C17 H17 119.4 .
C16 C17 H17 119.4 .
C15 C14 C13 122.6(2) .
C15 C14 H14 118.7 .
C13 C14 H14 118.7 .
C14 C15 C16 120.7(2) .
C14 C15 H15 119.7 .
C16 C15 H15 119.7 .
C9 C10 C5 121.2(2) .
C9 C10 H10 119.4 .
C5 C10 H10 119.4 .
C30 C31 H31A 109.5 .
C30 C31 H31B 109.5 .
H31A C31 H31B 109.5 .
C30 C31 H31C 109.5 .
H31A C31 H31C 109.5 .
H31B C31 H31C 109.5 .
N4 C21 C22 114.2(2) .
N4 C21 H21A 108.7 .
C22 C21 H21A 108.7 .
N4 C21 H21B 108.7 .
C22 C21 H21B 108.7 .
H21A C21 H21B 107.6 .
C32 C33 H33A 109.5 .
C32 C33 H33B 109.5 .
H33A C33 H33B 109.5 .
C32 C33 H33C 109.5 .
H33A C33 H33C 109.5 .
H33B C33 H33C 109.5 .
N1 C3 C4 114.1(2) .
N1 C3 H3A 108.7 .
C4 C3 H3A 108.7 .
N1 C3 H3B 108.7 .
C4 C3 H3B 108.7 .
H3A C3 H3B 107.6 .
C21 C22 H22A 109.5 .
C21 C22 H22B 109.5 .
H22A C22 H22B 109.5 .
C21 C22 H22C 109.5 .
H22A C22 H22C 109.5 .
H22B C22 H22C 109.5 .
C3 C4 H4A 109.5 .
C3 C4 H4B 109.5 .
H4A C4 H4B 109.5 .
C3 C4 H4C 109.5 .
H4A C4 H4C 109.5 .
H4B C4 H4C 109.5 .
N1 C50 C51 109.8(6) .
N1 C50 H50A 109.7 .
C51 C50 H50A 109.7 .
N1 C50 H50B 109.7 .
C51 C50 H50B 109.7 .
H50A C50 H50B 108.2 .
C50' C51' H51D 109.5 .
C50' C51' H51E 109.5 .
H51D C51' H51E 109.5 .
C50' C51' H51F 109.5 .
H51D C51' H51F 109.5 .
H51E C51' H51F 109.5 .
C51' C50' N1 97.1(11) .
C51' C50' H50C 112.3 .
N1 C50' H50C 112.3 .
C51' C50' H50D 112.3 .
N1 C50' H50D 112.3 .
H50C C50' H50D 109.9 .
C2 C20 H20A 109.5 .
C2 C20 H20B 109.5 .
H20A C20 H20B 109.5 .
C2 C20 H20C 109.5 .
H20A C20 H20C 109.5 .
H20B C20 H20C 109.5 .
C20 C2 N4 109.9(3) .
C20 C2 H2C 109.7 .
N4 C2 H2C 109.7 .
C20 C2 H2D 109.7 .
N4 C2 H2D 109.7 .
H2C C2 H2D 108.2 .

loop_
_geom_bond_atom_site_label_1
_geom_bond_atom_site_label_2
_geom_bond_distance
_geom_bond_site_symmetry_2
N5 C27 1.374(2) .
N5 C32 1.458(3) .
N5 C30 1.456(3) .
C27 C28 1.401(3) .
C27 C26 1.413(3) .
N6 C23 1.274(3) .
N6 N6 1.409(3) 3_765
C24 C29 1.390(3) .
C24 C25 1.394(3) .
C24 C23 1.455(3) .
C26 C25 1.376(3) .
C26 H26 0.9300 .
N3 C12 1.272(3) .
N3 N2 1.409(2) .
C5 N1 1.372(3) .
C5 C6 1.400(3) .
C5 C10 1.408(3) .
C28 C29 1.376(3) .
C28 H28 0.9300 .
C25 H25 0.9300 .
C29 H29 0.9300 .
C23 H23 0.9300 .
C8 C9 1.392(3) .
C8 C7 1.395(3) .
C8 C11 1.446(3) .
C16 N4 1.376(3) .
C16 C15 1.394(3) .
C16 C17 1.404(3) .
N4 C21 1.461(3) .
N4 C2 1.508(3) .
C13 C14 1.386(3) .
C13 C18 1.391(3) .
C13 C12 1.455(3) .
C6 C7 1.373(3) .
C6 H6 0.9300 .
N2 C11 1.282(3) .
C9 C10 1.371(3) .
C9 H9 0.9300 .
N1 C3 1.456(3) .
N1 C50 1.501(6) .
N1 C50' 1.542(16) .
C18 C17 1.376(3) .
C18 H18 0.9300 .
C7 H7 0.9300 .
C30 C31 1.508(3) .
C30 H30A 0.9700 .
C30 H30B 0.9700 .
C11 H11 0.9300 .
C12 H12 0.9300 .
C32 C33 1.507(3) .
C32 H32A 0.9700 .
C32 H32B 0.9700 .
C17 H17 0.9300 .
C14 C15 1.374(3) .
C14 H14 0.9300 .
C15 H15 0.9300 .
C10 H10 0.9300 .
C31 H31A 0.9600 .
C31 H31B 0.9600 .
C31 H31C 0.9600 .
C21 C22 1.500(4) .
C21 H21A 0.9700 .
C21 H21B 0.9700 .
C33 H33A 0.9600 .
C33 H33B 0.9600 .
C33 H33C 0.9600 .
C3 C4 1.502(4) .
C3 H3A 0.9700 .
C3 H3B 0.9700 .
C22 H22A 0.9600 .
C22 H22B 0.9600 .
C22 H22C 0.9600 .
C4 H4A 0.9600 .
C4 H4B 0.9600 .
C4 H4C 0.9600 .
C50 C51 1.492(9) .
C50 H50A 0.9700 .
C50 H50B 0.9700 .
C51 H51A 0.9600 .
C51 H51B 0.9600 .
C51 H51C 0.9600 .
C51' C50' 1.481(19) .
C51' H51D 0.9600 .
C51' H51E 0.9600 .
C51' H51F 0.9600 .
C50' H50C 0.9700 .
C50' H50D 0.9700 .
C20 C2 1.442(4) .
C20 H20A 0.9600 .
C20 H20B 0.9600 .
C20 H20C 0.9600 .
C2 H2C 0.9700 .
C2 H2D 0.9700 .
